data_4516266
loop_
_publ_author_name
'White, Nicholas G.'
'Carta, Veronica'
'MacLachlan, Mark J.'

_publ_section_title
;
 Layered 2D Sheetlike Supramolecular Polymers Formed by
 O--H&#x00B7;&#x00B7;&#x00B7;Anion Hydrogen Bonds
;
_journal_issue 3
_journal_name_full 'Crystal Growth &amp; Design'
_journal_page_first 1540
_journal_paper_doi 10.1021/acs.cgd.5b00062
_journal_volume 15
_journal_year 2015
_chemical_absolute_configuration ad
_chemical_compound_source synthesized
_chemical_formula_moiety 'C18 H14 O6, C16 H36 N, N O3, 0.5(C3 H6 O)'
_chemical_formula_sum 'C35.5 H53 N2 O9.5'
_chemical_formula_weight 659.80
_space_group_IT_number 4
_space_group_name_Hall 'P 2yb'
_space_group_name_H-M_alt 'P 1 21 1'
_symmetry_cell_setting monoclinic
_symmetry_space_group_name_Hall 'P 2yb'
_symmetry_space_group_name_H-M 'P 1 21 1'
_atom_sites_solution_hydrogens difmap
_atom_sites_solution_primary other
_cell_angle_alpha 90
_cell_angle_beta 108.723(6)
_cell_angle_gamma 90
_cell_formula_units_Z 4
_cell_length_a 13.963(4)
_cell_length_b 18.833(5)
_cell_length_c 14.460(4)
_cell_measurement_reflns_used 9794
_cell_measurement_temperature 90
_cell_measurement_theta_max 27.53
_cell_measurement_theta_min 2.69
_cell_volume 3601.3(17)
_computing_cell_refinement 'Apex2, (Bruker, 2007)'
_computing_data_collection 'Apex2, (Bruker, 2007)'
_computing_data_reduction 'Apex2, (Bruker, 2007)'
_computing_publication_material 'CRYSTALS (Betteridge et al., 2003)'
_computing_structure_refinement 'CRYSTALS (Betteridge et al., 2003)'
_computing_structure_solution 'Superflip (Palatinus & Chapuis, 2007)'
_diffrn_ambient_temperature 90
_diffrn_measured_fraction_theta_full 0.998
_diffrn_measured_fraction_theta_max 0.998
_diffrn_measurement_device Serial
_diffrn_measurement_device_type 'Bruker Apex Duo'
_diffrn_measurement_method \w/2\q
_diffrn_radiation_monochromator graphite
_diffrn_radiation_type 'Mo K\a'
_diffrn_radiation_wavelength 0.71073
_diffrn_reflns_av_R_equivalents 0.030
_diffrn_reflns_limit_h_max 18
_diffrn_reflns_limit_h_min -18
_diffrn_reflns_limit_k_max 24
_diffrn_reflns_limit_k_min -24
_diffrn_reflns_limit_l_max 18
_diffrn_reflns_limit_l_min -18
_diffrn_reflns_number 57077
_diffrn_reflns_theta_full 27.528
_diffrn_reflns_theta_max 27.528
_diffrn_reflns_theta_min 1.487
_diffrn_standards_decay_% 0
_diffrn_standards_interval_count 0
_diffrn_standards_interval_time 0
_diffrn_standards_number 0
_exptl_absorpt_coefficient_mu 0.088
_exptl_absorpt_correction_T_max 1.00
_exptl_absorpt_correction_T_min 0.903
_exptl_absorpt_correction_type multi-scan
_exptl_absorpt_process_details 'Apex2, (Bruker, 2007)'
_exptl_crystal_colour yellow
_exptl_crystal_density_diffrn 1.217
_exptl_crystal_density_method 'not measured'
_exptl_crystal_description block
_exptl_crystal_F_000 1424
_exptl_crystal_size_max 0.42
_exptl_crystal_size_mid 0.23
_exptl_crystal_size_min 0.12
_refine_diff_density_max 0.32
_refine_diff_density_min -0.23
_refine_ls_abs_structure_details 'Flack (1983), 0 Friedel-pairs'
_refine_ls_abs_structure_Flack 0.3(10)
_refine_ls_extinction_method None
_refine_ls_goodness_of_fit_ref 0.9449
_refine_ls_hydrogen_treatment constr
_refine_ls_matrix_type full
_refine_ls_number_parameters 848
_refine_ls_number_reflns 7533
_refine_ls_number_restraints 1
_refine_ls_R_factor_all 0.0318
_refine_ls_R_factor_gt 0.0310
_refine_ls_shift/su_max 0.0004029
_refine_ls_shift/su_mean 0.0000405
_refine_ls_structure_factor_coef Fsqd
_refine_ls_weighting_details
;
 Method, part 1, Chebychev polynomial, (Watkin, 1994, Prince, 1982) 
 [weight] = 1.0/[A~0~*T~0~(x)+A~1~*T~1~(x) ... +A~n-1~]*T~n-1~(x)] 
 where A~i~ are the Chebychev coefficients listed below and x= Fcalc/Fmax 
 Method = Robust Weighting (Prince, 1982) 
 W = [weight] * [1-(deltaF/6*sigmaF)^2^]^2^ 
 A~i~ are: 
 6.01 9.53 4.97 1.64 0.245 
;
_refine_ls_weighting_scheme calc
_refine_ls_wR_factor_all 0.0792
_refine_ls_wR_factor_gt 0.0789
_refine_ls_wR_factor_ref 0.0791
_reflns_limit_h_max 17
_reflns_limit_h_min -18
_reflns_limit_k_max 24
_reflns_limit_k_min 0
_reflns_limit_l_max 18
_reflns_limit_l_min 0
_reflns_number_gt 7409
_reflns_number_total 8538
_reflns_threshold_expression I>2.0\s(I)
_oxford_diffrn_Wilson_B_factor 1.85
_oxford_diffrn_Wilson_scale 88.59
_oxford_refine_ls_r_factor_ref 0.0317
_oxford_refine_ls_scale 0.10575(2)
_oxford_reflns_number_all 7546
_oxford_reflns_threshold_expression_ref I>-3.0\s(I)
_cod_data_source_file cg5b00062_si_002.cif
_cod_data_source_block 3NO3
_cod_depositor_comments
;
The following automatic conversions were performed:

data item '_atom_sites_solution_primary' value 'Other' was changed to
'other' in accordance with the
/home/saulius/struct/COD-crude-data/automatic-downloads/DataCite-retrospective/ACS/depositions/lib/dictionaries/cif_core.dic
dictionary named 'cif_core.dic' version 2.4.2 last updated on
2011-04-26.

Automatic conversion script
Id: cif_fix_values 6909 2019-04-08 15:41:33Z antanas 

2020-05-08
Z value and formula fixed to values more according to usual
chemical conventions.                 miguel
;
_cod_original_formula_sum 'C71 H106 N4 O19'
_cod_original_formula_weight 1319.60
_cod_original_formula_moiety '2(C18 H14 O6), 2(C16 H36 N), 2(N O3), C3 H6 O'
_cod_original_formula_units_Z 2
_cod_original_cell_volume 3601.2(17)
_cod_original_sg_symbol_H-M 'P 21 '
_cod_database_code 4516266

loop_
_symmetry_equiv_pos_as_xyz
x,y,z
-x,y+1/2,-z

loop_
_atom_site_label
_atom_site_type_symbol
_atom_site_fract_x
_atom_site_fract_y
_atom_site_fract_z
_atom_site_U_iso_or_equiv
_atom_site_occupancy
_atom_site_adp_type
_atom_site_refinement_flags_posn
C1 C 0.34661(14) 0.50000(10) 0.73623(13) 0.0199 1.0000 Uani .
C2 C 0.37384(13) 0.43034(10) 0.76633(13) 0.0177 1.0000 Uani .
C3 C 0.33517(12) 0.40014(9) 0.83534(12) 0.0158 1.0000 Uani .
C4 C 0.27291(12) 0.43776(9) 0.87519(12) 0.0157 1.0000 Uani .
C5 C 0.24674(12) 0.50792(10) 0.84643(12) 0.0162 1.0000 Uani .
C6 C 0.28227(14) 0.53797(10) 0.77533(13) 0.0195 1.0000 Uani .
C7 C 0.18221(13) 0.54755(9) 0.89337(13) 0.0163 1.0000 Uani .
C8 C 0.19276(13) 0.53472(10) 0.99206(13) 0.0191 1.0000 Uani .
C9 C 0.12979(14) 0.56700(10) 1.03677(13) 0.0197 1.0000 Uani .
C10 C 0.05390(13) 0.61404(10) 0.98495(12) 0.0171 1.0000 Uani .
C11 C 0.04668(13) 0.62985(10) 0.88811(13) 0.0184 1.0000 Uani .
C12 C 0.10949(13) 0.59724(10) 0.84304(13) 0.0180 1.0000 Uani .
C13 C -0.01909(12) 0.64323(10) 1.03093(12) 0.0167 1.0000 Uani .
C14 C -0.04868(13) 0.60180(10) 1.09776(13) 0.0176 1.0000 Uani .
C15 C -0.11892(13) 0.62797(10) 1.13929(12) 0.0166 1.0000 Uani .
C16 C -0.16112(12) 0.69471(10) 1.11388(12) 0.0153 1.0000 Uani .
C17 C -0.12990(13) 0.73688(9) 1.04960(12) 0.0159 1.0000 Uani .
C18 C -0.05920(13) 0.71150(10) 1.00807(12) 0.0165 1.0000 Uani .
C21 C 0.57155(13) 0.67716(9) 0.28275(12) 0.0167 1.0000 Uani .
C22 C 0.62396(13) 0.61483(10) 0.31685(12) 0.0167 1.0000 Uani .
C23 C 0.60989(13) 0.57976(9) 0.39687(13) 0.0165 1.0000 Uani .
C24 C 0.54413(13) 0.60783(9) 0.44189(12) 0.0162 1.0000 Uani .
C25 C 0.49434(13) 0.67189(9) 0.40953(12) 0.0162 1.0000 Uani .
C26 C 0.50756(13) 0.70651(10) 0.32902(13) 0.0171 1.0000 Uani .
C27 C 0.43073(13) 0.70388(10) 0.46436(12) 0.0166 1.0000 Uani .
C28 C 0.37951(13) 0.66159(9) 0.51305(12) 0.0158 1.0000 Uani .
C29 C 0.32093(13) 0.69190(10) 0.56491(12) 0.0161 1.0000 Uani .
C30 C 0.31119(12) 0.76535(10) 0.56983(12) 0.0155 1.0000 Uani .
C31 C 0.36375(14) 0.80775(10) 0.52193(13) 0.0194 1.0000 Uani .
C32 C 0.42254(14) 0.77771(10) 0.47068(13) 0.0207 1.0000 Uani .
C33 C 0.24648(12) 0.79895(9) 0.62209(12) 0.0154 1.0000 Uani .
C34 C 0.16231(13) 0.76379(10) 0.63188(12) 0.0170 1.0000 Uani .
C35 C 0.09855(13) 0.79619(10) 0.67683(13) 0.0176 1.0000 Uani .
C36 C 0.11971(13) 0.86501(10) 0.71350(13) 0.0181 1.0000 Uani .
C37 C 0.20502(13) 0.89941(9) 0.70443(12) 0.0169 1.0000 Uani .
C38 C 0.26789(12) 0.86776(9) 0.65927(12) 0.0157 1.0000 Uani .
N51 N 0.97875(11) 0.36874(9) 0.66286(11) 0.0203 1.0000 Uani .
C52 C 0.99246(14) 0.40135(11) 0.76330(13) 0.0234 1.0000 Uani .
C53 C 0.89672(16) 0.42064(14) 0.78581(15) 0.0318 1.0000 Uani .
C54 C 0.92249(16) 0.44316(13) 0.89213(15) 0.0322 1.0000 Uani .
C55 C 0.83043(19) 0.46088(16) 0.92097(18) 0.0432 1.0000 Uani .
C56 C 0.90608(13) 0.30620(11) 0.64317(13) 0.0212 1.0000 Uani .
C57 C 0.94151(14) 0.24344(11) 0.71238(14) 0.0252 1.0000 Uani .
C58 C 0.85458(18) 0.19109(14) 0.70251(16) 0.0372 1.0000 Uani .
C59 C 0.78207(19) 0.21490(19) 0.75515(19) 0.0515 1.0000 Uani .
C60 C 1.08377(13) 0.34534(11) 0.66464(13) 0.0224 1.0000 Uani .
C61 C 1.09235(14) 0.31044(11) 0.57244(13) 0.0238 1.0000 Uani .
C62 C 1.20100(15) 0.28311(13) 0.59411(14) 0.0303 1.0000 Uani .
C63 C 1.21685(17) 0.24552(14) 0.50713(15) 0.0335 1.0000 Uani .
C64 C 0.93292(14) 0.42175(11) 0.58112(14) 0.0228 1.0000 Uani .
C65 C 0.99195(16) 0.49020(11) 0.58477(15) 0.0287 1.0000 Uani .
C66 C 0.94826(17) 0.53061(12) 0.48878(16) 0.0335 1.0000 Uani .
C67 C 1.0037(2) 0.60080(14) 0.4895(2) 0.0472 1.0000 Uani .
N71 N 0.54272(12) 0.70793(9) 0.86156(11) 0.0221 1.0000 Uani .
C72 C 0.56072(15) 0.68388(11) 0.76740(14) 0.0241 1.0000 Uani .
C73 C 0.67180(16) 0.67386(12) 0.77626(14) 0.0286 1.0000 Uani .
C74 C 0.67929(17) 0.64403(12) 0.68058(15) 0.0305 1.0000 Uani .
C75 C 0.78823(18) 0.62698(12) 0.68743(16) 0.0330 1.0000 Uani .
C76 C 0.59416(14) 0.65789(12) 0.94573(13) 0.0254 1.0000 Uani .
C77 C 0.56545(15) 0.58019(12) 0.92673(15) 0.0280 1.0000 Uani .
C78 C 0.62356(17) 0.53537(12) 1.01583(15) 0.0313 1.0000 Uani .
C79 C 0.59847(17) 0.45687(13) 0.99990(17) 0.0348 1.0000 Uani .
C80 C 0.42887(13) 0.70813(12) 0.84302(14) 0.0249 1.0000 Uani .
C81 C 0.39756(16) 0.72736(14) 0.93198(16) 0.0330 1.0000 Uani .
C82 C 0.28619(16) 0.74731(13) 0.90062(17) 0.0321 1.0000 Uani .
C83 C 0.24837(19) 0.76104(16) 0.9867(2) 0.0442 1.0000 Uani .
C84 C 0.58691(14) 0.78171(11) 0.89063(14) 0.0237 1.0000 Uani .
C85 C 0.53363(16) 0.84168(12) 0.82372(16) 0.0298 1.0000 Uani .
C86 C 0.58899(15) 0.91150(12) 0.85624(16) 0.0283 1.0000 Uani .
C87 C 0.53488(19) 0.97416(13) 0.7950(2) 0.0423 1.0000 Uani .
O16 O -0.23092(9) 0.71741(8) 1.15697(9) 0.0186 1.0000 Uani .
O17 O -0.16982(10) 0.80393(8) 1.03491(9) 0.0196 1.0000 Uani .
O3 O 0.35896(9) 0.33149(7) 0.86461(9) 0.0187 1.0000 Uani .
O2 O 0.43212(10) 0.38772(8) 0.72852(10) 0.0224 1.0000 Uani .
O1 O 0.38336(12) 0.53388(8) 0.67109(11) 0.0289 1.0000 Uani .
O15 O -0.14479(10) 0.58675(8) 1.20589(10) 0.0226 1.0000 Uani .
O21 O 0.58343(10) 0.70977(8) 0.20187(9) 0.0195 1.0000 Uani .
O22 O 0.68894(10) 0.59059(8) 0.26977(10) 0.0219 1.0000 Uani .
O23 O 0.66313(10) 0.51842(8) 0.42537(10) 0.0221 1.0000 Uani .
O37 O 0.22782(10) 0.96604(8) 0.74271(10) 0.0219 1.0000 Uani .
O36 O 0.06263(11) 0.90392(8) 0.75670(11) 0.0264 1.0000 Uani .
O35 O 0.01878(10) 0.75784(8) 0.68480(11) 0.0247 1.0000 Uani .
O113 O 0.67650(10) 0.45981(8) 0.60425(10) 0.0236 1.0000 Uani .
N111 N 0.60390(12) 0.45591(9) 0.63714(11) 0.0217 1.0000 Uani .
O112 O 0.61473(12) 0.42929(12) 0.71862(11) 0.0400 1.0000 Uani .
O114 O 0.51888(11) 0.47942(9) 0.58711(12) 0.0325 1.0000 Uani .
O102 O 0.13999(11) 0.31800(9) 0.27120(10) 0.0302 1.0000 Uani .
N101 N 0.12469(11) 0.33550(8) 0.18519(11) 0.0160 1.0000 Uani .
O104 O 0.03482(10) 0.34733(9) 0.13025(10) 0.0274 1.0000 Uani .
O103 O 0.19567(11) 0.33922(9) 0.15015(10) 0.0282 1.0000 Uani .
O201 O 0.1873(3) 0.44671(17) 0.4848(3) 0.0916 1.0000 Uani .
C202 C 0.2286(3) 0.4497(2) 0.4235(3) 0.0685 1.0000 Uani .
C204 C 0.3252(3) 0.4084(3) 0.4359(3) 0.0832 1.0000 Uani .
C203 C 0.1920(4) 0.4919(2) 0.3333(3) 0.0929 1.0000 Uani .
H41 H 0.2477 0.4151 0.9198 0.0201 1.0000 Uiso R
H61 H 0.2623 0.5848 0.7541 0.0232 1.0000 Uiso R
H81 H 0.2441 0.5034 1.0302 0.0224 1.0000 Uiso R
H91 H 0.1375 0.5575 1.1039 0.0226 1.0000 Uiso R
H111 H -0.0002 0.6630 0.8541 0.0217 1.0000 Uiso R
H121 H 0.1016 0.6092 0.7769 0.0212 1.0000 Uiso R
H141 H -0.0231 0.5559 1.1132 0.0205 1.0000 Uiso R
H181 H -0.0381 0.7397 0.9669 0.0208 1.0000 Uiso R
H241 H 0.5347 0.5833 0.4932 0.0200 1.0000 Uiso R
H261 H 0.4756 0.7492 0.3068 0.0208 1.0000 Uiso R
H281 H 0.3847 0.6116 0.5116 0.0184 1.0000 Uiso R
H291 H 0.2880 0.6626 0.5968 0.0190 1.0000 Uiso R
H311 H 0.3576 0.8584 0.5244 0.0245 1.0000 Uiso R
H321 H 0.4557 0.8081 0.4395 0.0247 1.0000 Uiso R
H341 H 0.1459 0.7175 0.6069 0.0198 1.0000 Uiso R
H381 H 0.3241 0.8926 0.6529 0.0187 1.0000 Uiso R
H521 H 1.0307 0.3682 0.8132 0.0276 1.0000 Uiso R
H522 H 1.0331 0.4436 0.7679 0.0281 1.0000 Uiso R
H532 H 0.8524 0.3788 0.7773 0.0383 1.0000 Uiso R
H531 H 0.8608 0.4582 0.7437 0.0391 1.0000 Uiso R
H542 H 0.9582 0.4053 0.9346 0.0398 1.0000 Uiso R
H541 H 0.9652 0.4846 0.9010 0.0405 1.0000 Uiso R
H551 H 0.8479 0.4716 0.9906 0.0650 1.0000 Uiso R
H553 H 0.7831 0.4216 0.9065 0.0650 1.0000 Uiso R
H552 H 0.7951 0.5008 0.8834 0.0656 1.0000 Uiso R
H561 H 0.8988 0.2908 0.5786 0.0244 1.0000 Uiso R
H562 H 0.8431 0.3250 0.6458 0.0249 1.0000 Uiso R
H572 H 0.9984 0.2207 0.6993 0.0297 1.0000 Uiso R
H571 H 0.9640 0.2593 0.7783 0.0293 1.0000 Uiso R
H581 H 0.8872 0.1469 0.7309 0.0441 1.0000 Uiso R
H582 H 0.8182 0.1840 0.6349 0.0448 1.0000 Uiso R
H592 H 0.7291 0.1792 0.7454 0.0760 1.0000 Uiso R
H591 H 0.8179 0.2196 0.8243 0.0764 1.0000 Uiso R
H593 H 0.7510 0.2607 0.7300 0.0760 1.0000 Uiso R
H602 H 1.1079 0.3113 0.7178 0.0258 1.0000 Uiso R
H601 H 1.1260 0.3870 0.6788 0.0271 1.0000 Uiso R
H612 H 1.0464 0.2707 0.5541 0.0289 1.0000 Uiso R
H611 H 1.0754 0.3451 0.5212 0.0277 1.0000 Uiso R
H621 H 1.2170 0.2509 0.6472 0.0361 1.0000 Uiso R
H622 H 1.2441 0.3241 0.6112 0.0361 1.0000 Uiso R
H633 H 1.2877 0.2300 0.5212 0.0491 1.0000 Uiso R
H632 H 1.1714 0.2055 0.4896 0.0509 1.0000 Uiso R
H631 H 1.2000 0.2765 0.4518 0.0502 1.0000 Uiso R
H642 H 0.9271 0.3977 0.5203 0.0258 1.0000 Uiso R
H641 H 0.8677 0.4345 0.5858 0.0252 1.0000 Uiso R
H651 H 1.0617 0.4794 0.5922 0.0347 1.0000 Uiso R
H652 H 0.9879 0.5194 0.6373 0.0332 1.0000 Uiso R
H662 H 0.9543 0.5004 0.4370 0.0404 1.0000 Uiso R
H661 H 0.8780 0.5402 0.4767 0.0389 1.0000 Uiso R
H673 H 0.9767 0.6265 0.4297 0.0704 1.0000 Uiso R
H672 H 1.0741 0.5926 0.4994 0.0705 1.0000 Uiso R
H671 H 0.9969 0.6302 0.5417 0.0708 1.0000 Uiso R
H721 H 0.5255 0.6393 0.7455 0.0285 1.0000 Uiso R
H722 H 0.5298 0.7184 0.7169 0.0281 1.0000 Uiso R
H732 H 0.7036 0.6393 0.8282 0.0340 1.0000 Uiso R
H731 H 0.7086 0.7185 0.7897 0.0336 1.0000 Uiso R
H741 H 0.6385 0.6000 0.6623 0.0368 1.0000 Uiso R
H742 H 0.6509 0.6775 0.6285 0.0361 1.0000 Uiso R
H752 H 0.7893 0.6073 0.6276 0.0493 1.0000 Uiso R
H751 H 0.8147 0.5934 0.7393 0.0497 1.0000 Uiso R
H753 H 0.8264 0.6699 0.6991 0.0497 1.0000 Uiso R
H762 H 0.5753 0.6736 1.0016 0.0298 1.0000 Uiso R
H761 H 0.6668 0.6636 0.9588 0.0302 1.0000 Uiso R
H772 H 0.4932 0.5754 0.9159 0.0356 1.0000 Uiso R
H771 H 0.5808 0.5637 0.8708 0.0328 1.0000 Uiso R
H781 H 0.6072 0.5525 1.0726 0.0370 1.0000 Uiso R
H782 H 0.6946 0.5414 1.0287 0.0382 1.0000 Uiso R
H793 H 0.6349 0.4298 1.0579 0.0514 1.0000 Uiso R
H792 H 0.5269 0.4499 0.9863 0.0515 1.0000 Uiso R
H791 H 0.6174 0.4384 0.9468 0.0510 1.0000 Uiso R
H802 H 0.4058 0.6615 0.8200 0.0290 1.0000 Uiso R
H801 H 0.4013 0.7414 0.7929 0.0303 1.0000 Uiso R
H811 H 0.4085 0.6864 0.9759 0.0409 1.0000 Uiso R
H812 H 0.4372 0.7664 0.9651 0.0398 1.0000 Uiso R
H822 H 0.2457 0.7103 0.8587 0.0383 1.0000 Uiso R
H821 H 0.2768 0.7912 0.8618 0.0386 1.0000 Uiso R
H833 H 0.1789 0.7771 0.9642 0.0658 1.0000 Uiso R
H832 H 0.2526 0.7170 1.0229 0.0659 1.0000 Uiso R
H831 H 0.2904 0.7958 1.0316 0.0652 1.0000 Uiso R
H841 H 0.5853 0.7900 0.9560 0.0263 1.0000 Uiso R
H842 H 0.6564 0.7783 0.8934 0.0268 1.0000 Uiso R
H852 H 0.4640 0.8455 0.8248 0.0367 1.0000 Uiso R
H851 H 0.5341 0.8303 0.7597 0.0362 1.0000 Uiso R
H862 H 0.5937 0.9191 0.9218 0.0333 1.0000 Uiso R
H861 H 0.6553 0.9075 0.8530 0.0345 1.0000 Uiso R
H871 H 0.5742 1.0172 0.8155 0.0617 1.0000 Uiso R
H873 H 0.4683 0.9804 0.8037 0.0629 1.0000 Uiso R
H872 H 0.5254 0.9654 0.7269 0.0636 1.0000 Uiso R
H171 H -0.1649 0.8166 0.9833 0.0279 1.0000 Uiso R
H151 H -0.1910 0.6069 1.2187 0.0340 1.0000 Uiso R
H231 H 0.6602 0.5033 0.4775 0.0330 1.0000 Uiso R
H361 H 0.0423 0.8778 0.7908 0.0403 1.0000 Uiso R
H21 H 0.4851 0.4074 0.7302 0.0333 1.0000 Uiso R
H11 H 0.4180 0.5056 0.6557 0.0435 1.0000 Uiso R
H221 H 0.7114 0.5518 0.2916 0.0332 1.0000 Uiso R
H31 H 0.3906 0.3149 0.8309 0.0286 1.0000 Uiso R
H351 H -0.0232 0.7818 0.7013 0.0364 1.0000 Uiso R
H211 H 0.6350 0.6934 0.1928 0.0299 1.0000 Uiso R
H371 H 0.1815 0.9779 0.7619 0.0327 1.0000 Uiso R
H161 H -0.2501 0.7570 1.1375 0.0294 1.0000 Uiso R
H2031 H 0.2074 0.4719 0.2759 0.1382 1.0000 Uiso R
H2032 H 0.1195 0.4997 0.3168 0.1398 1.0000 Uiso R
H2033 H 0.2257 0.5370 0.3443 0.1389 1.0000 Uiso R
H2041 H 0.3784 0.4403 0.4299 0.1234 1.0000 Uiso R
H2042 H 0.3161 0.3733 0.3834 0.1236 1.0000 Uiso R
H2043 H 0.3493 0.3836 0.4997 0.1243 1.0000 Uiso R

loop_
_atom_site_aniso_label
_atom_site_aniso_U_11
_atom_site_aniso_U_22
_atom_site_aniso_U_33
_atom_site_aniso_U_23
_atom_site_aniso_U_13
_atom_site_aniso_U_12
C1 0.0239(8) 0.0183(8) 0.0213(8) -0.0002(7) 0.0124(7) -0.0038(7)
C2 0.0185(8) 0.0186(8) 0.0185(8) -0.0043(7) 0.0095(6) -0.0026(7)
C3 0.0160(7) 0.0147(8) 0.0165(7) -0.0028(6) 0.0048(6) -0.0026(6)
C4 0.0153(7) 0.0172(8) 0.0159(7) -0.0004(6) 0.0069(6) -0.0032(6)
C5 0.0138(7) 0.0178(8) 0.0176(8) -0.0035(7) 0.0057(6) -0.0020(6)
C6 0.0245(9) 0.0137(8) 0.0222(8) -0.0005(7) 0.0101(7) -0.0017(7)
C7 0.0150(8) 0.0155(8) 0.0197(8) -0.0029(6) 0.0072(6) -0.0020(6)
C8 0.0164(8) 0.0194(8) 0.0217(8) 0.0007(7) 0.0064(7) 0.0031(7)
C9 0.0214(8) 0.0218(9) 0.0165(8) 0.0001(7) 0.0069(7) 0.0016(7)
C10 0.0151(8) 0.0166(8) 0.0197(8) -0.0019(7) 0.0059(6) -0.0002(6)
C11 0.0173(8) 0.0172(8) 0.0210(8) 0.0000(6) 0.0066(6) 0.0019(6)
C12 0.0196(8) 0.0183(8) 0.0164(8) -0.0003(6) 0.0063(6) -0.0005(7)
C13 0.0136(7) 0.0209(8) 0.0159(8) -0.0017(7) 0.0052(6) 0.0005(6)
C14 0.0167(8) 0.0157(8) 0.0207(8) -0.0002(6) 0.0066(7) 0.0015(6)
C15 0.0156(7) 0.0190(8) 0.0162(8) -0.0007(6) 0.0066(6) -0.0022(6)
C16 0.0125(7) 0.0183(8) 0.0159(7) -0.0041(6) 0.0058(6) -0.0012(6)
C17 0.0158(7) 0.0147(8) 0.0160(7) -0.0011(6) 0.0034(6) -0.0002(6)
C18 0.0159(7) 0.0187(8) 0.0159(7) 0.0011(6) 0.0062(6) -0.0010(6)
C21 0.0188(8) 0.0164(8) 0.0165(8) -0.0005(6) 0.0079(6) -0.0026(6)
C22 0.0179(8) 0.0170(8) 0.0183(8) -0.0020(7) 0.0103(6) -0.0006(6)
C23 0.0183(8) 0.0135(8) 0.0182(8) -0.0016(6) 0.0065(6) 0.0011(6)
C24 0.0181(8) 0.0166(8) 0.0158(7) -0.0001(6) 0.0081(6) -0.0014(6)
C25 0.0162(7) 0.0173(8) 0.0165(8) -0.0027(6) 0.0069(6) -0.0009(6)
C26 0.0186(8) 0.0153(8) 0.0199(8) 0.0001(6) 0.0094(6) 0.0011(6)
C27 0.0169(7) 0.0188(8) 0.0151(7) -0.0006(6) 0.0066(6) 0.0019(6)
C28 0.0166(7) 0.0151(8) 0.0158(7) -0.0005(6) 0.0056(6) 0.0014(6)
C29 0.0168(7) 0.0182(8) 0.0145(7) 0.0017(6) 0.0066(6) -0.0006(6)
C30 0.0154(7) 0.0176(8) 0.0134(7) -0.0013(6) 0.0044(6) 0.0015(6)
C31 0.0244(8) 0.0158(8) 0.0214(8) 0.0010(7) 0.0120(7) 0.0028(7)
C32 0.0237(8) 0.0195(9) 0.0241(9) 0.0040(7) 0.0147(7) 0.0017(7)
C33 0.0165(7) 0.0165(8) 0.0127(7) 0.0013(6) 0.0042(6) 0.0030(6)
C34 0.0185(8) 0.0160(8) 0.0162(8) -0.0013(6) 0.0051(6) 0.0015(6)
C35 0.0162(7) 0.0185(8) 0.0196(8) 0.0012(7) 0.0077(6) -0.0012(6)
C36 0.0189(8) 0.0187(8) 0.0199(8) 0.0011(7) 0.0107(7) 0.0037(7)
C37 0.0197(8) 0.0149(8) 0.0173(8) 0.0003(6) 0.0075(6) 0.0006(6)
C38 0.0158(7) 0.0167(8) 0.0160(8) 0.0018(6) 0.0071(6) -0.0002(6)
N51 0.0159(7) 0.0246(8) 0.0185(7) -0.0031(6) 0.0031(5) 0.0024(6)
C52 0.0183(8) 0.0298(10) 0.0188(8) -0.0060(7) 0.0012(7) 0.0009(7)
C53 0.0225(9) 0.0444(13) 0.0264(10) -0.0108(9) 0.0048(7) 0.0060(9)
C54 0.0294(10) 0.0415(12) 0.0258(10) -0.0108(9) 0.0089(8) -0.0061(9)
C55 0.0395(13) 0.0558(16) 0.0385(12) -0.0188(12) 0.0184(10) -0.0048(11)
C56 0.0180(8) 0.0258(9) 0.0170(8) -0.0036(7) 0.0018(6) 0.0002(7)
C57 0.0233(9) 0.0291(10) 0.0193(9) 0.0009(8) 0.0013(7) 0.0000(8)
C58 0.0364(11) 0.0386(12) 0.0267(10) 0.0082(9) -0.0035(9) -0.0119(10)
C59 0.0311(11) 0.082(2) 0.0373(12) 0.0225(14) 0.0050(9) -0.0120(13)
C60 0.0158(8) 0.0282(9) 0.0199(8) -0.0026(7) 0.0012(6) 0.0024(7)
C61 0.0205(8) 0.0304(10) 0.0187(8) -0.0021(8) 0.0035(7) 0.0034(7)
C62 0.0223(9) 0.0473(13) 0.0200(9) 0.0026(9) 0.0050(7) 0.0081(9)
C63 0.0304(10) 0.0461(13) 0.0249(10) 0.0015(9) 0.0099(8) 0.0108(9)
C64 0.0182(8) 0.0253(9) 0.0212(8) -0.0006(7) 0.0009(6) 0.0007(7)
C65 0.0272(9) 0.0247(10) 0.0294(10) -0.0032(8) 0.0025(8) -0.0044(8)
C66 0.0347(11) 0.0264(10) 0.0337(11) 0.0008(9) 0.0032(9) -0.0068(9)
C67 0.0525(14) 0.0303(13) 0.0534(15) 0.0042(11) 0.0096(12) -0.0111(11)
N71 0.0182(7) 0.0268(8) 0.0183(7) -0.0009(6) 0.0015(6) -0.0027(6)
C72 0.0253(9) 0.0252(9) 0.0195(8) -0.0020(7) 0.0040(7) -0.0047(7)
C73 0.0276(10) 0.0324(11) 0.0236(9) -0.0045(8) 0.0051(8) -0.0033(8)
C74 0.0356(11) 0.0292(10) 0.0261(10) -0.0065(8) 0.0090(8) -0.0050(9)
C75 0.0397(11) 0.0316(11) 0.0324(11) -0.0040(9) 0.0182(9) -0.0021(9)
C76 0.0213(9) 0.0344(11) 0.0171(8) 0.0017(8) 0.0014(7) -0.0004(8)
C77 0.0236(9) 0.0334(11) 0.0226(9) 0.0026(8) 0.0011(7) -0.0023(8)
C78 0.0289(10) 0.0359(11) 0.0245(10) 0.0053(9) 0.0024(8) -0.0001(9)
C79 0.0310(11) 0.0367(12) 0.0336(11) 0.0063(9) 0.0061(9) -0.0007(9)
C80 0.0162(8) 0.0306(10) 0.0229(9) 0.0027(8) -0.0006(7) -0.0041(7)
C81 0.0249(10) 0.0469(13) 0.0264(10) 0.0048(9) 0.0070(8) -0.0016(9)
C82 0.0216(9) 0.0350(11) 0.0379(11) 0.0014(9) 0.0072(8) -0.0039(8)
C83 0.0341(12) 0.0503(15) 0.0540(15) -0.0040(12) 0.0225(11) -0.0041(11)
C84 0.0187(8) 0.0300(10) 0.0200(8) -0.0052(8) 0.0027(7) -0.0041(7)
C85 0.0265(9) 0.0284(10) 0.0272(10) -0.0026(8) -0.0014(8) -0.0033(8)
C86 0.0205(9) 0.0277(10) 0.0334(10) -0.0082(8) 0.0042(8) -0.0001(8)
C87 0.0365(12) 0.0296(12) 0.0519(15) -0.0007(11) 0.0018(10) -0.0001(10)
O16 0.0206(6) 0.0174(6) 0.0217(6) 0.0008(5) 0.0125(5) 0.0025(5)
O17 0.0224(6) 0.0168(6) 0.0232(6) 0.0018(5) 0.0125(5) 0.0035(5)
O3 0.0236(6) 0.0148(6) 0.0221(6) 0.0011(5) 0.0135(5) 0.0020(5)
O2 0.0269(6) 0.0177(6) 0.0303(7) -0.0038(5) 0.0201(6) -0.0018(5)
O1 0.0405(8) 0.0209(7) 0.0372(8) 0.0072(6) 0.0288(7) 0.0029(6)
O15 0.0256(6) 0.0192(6) 0.0292(7) 0.0047(5) 0.0176(6) 0.0016(5)
O21 0.0240(6) 0.0184(6) 0.0213(6) 0.0020(5) 0.0146(5) 0.0017(5)
O22 0.0296(7) 0.0155(6) 0.0288(7) 0.0039(5) 0.0209(6) 0.0047(5)
O23 0.0285(6) 0.0184(6) 0.0250(6) 0.0051(5) 0.0165(5) 0.0067(5)
O37 0.0264(7) 0.0154(6) 0.0308(7) -0.0050(5) 0.0190(6) -0.0022(5)
O36 0.0303(7) 0.0194(7) 0.0412(8) -0.0025(6) 0.0278(6) -0.0003(5)
O35 0.0211(6) 0.0211(7) 0.0383(8) -0.0060(6) 0.0183(6) -0.0048(5)
O113 0.0207(6) 0.0278(7) 0.0262(7) 0.0008(6) 0.0130(5) -0.0018(5)
N111 0.0233(7) 0.0226(8) 0.0217(7) -0.0052(6) 0.0108(6) -0.0074(6)
O112 0.0285(7) 0.0675(12) 0.0240(7) 0.0114(7) 0.0086(6) -0.0029(8)
O114 0.0254(7) 0.0382(8) 0.0375(8) 0.0137(7) 0.0154(6) 0.0052(6)
O102 0.0260(7) 0.0426(9) 0.0240(7) 0.0056(6) 0.0108(5) -0.0006(6)
N101 0.0184(7) 0.0159(7) 0.0173(7) -0.0018(5) 0.0108(5) 0.0003(6)
O104 0.0236(6) 0.0355(8) 0.0247(7) 0.0002(6) 0.0099(5) 0.0060(6)
O103 0.0259(7) 0.0342(8) 0.0310(7) -0.0054(6) 0.0181(6) -0.0054(6)
O201 0.116(2) 0.0688(18) 0.098(2) 0.0003(16) 0.0442(19) -0.0046(17)
C202 0.086(2) 0.0539(19) 0.0619(19) -0.0039(15) 0.0179(18) -0.0300(18)
C204 0.057(2) 0.093(3) 0.088(3) -0.008(2) 0.0076(19) -0.030(2)
C203 0.138(4) 0.052(2) 0.076(3) 0.0061(19) 0.017(3) -0.029(2)

loop_
_atom_type_symbol
_atom_type_scat_dispersion_real
_atom_type_scat_dispersion_imag
_atom_type_scat_Cromer_Mann_a1
_atom_type_scat_Cromer_Mann_b1
_atom_type_scat_Cromer_Mann_a2
_atom_type_scat_Cromer_Mann_b2
_atom_type_scat_Cromer_Mann_a3
_atom_type_scat_Cromer_Mann_b3
_atom_type_scat_Cromer_Mann_a4
_atom_type_scat_Cromer_Mann_b4
_atom_type_scat_Cromer_Mann_c
_atom_type_scat_source
C 0.0033 0.0016 2.3100 20.8439 1.0200 10.2075 1.5886 0.5687 0.8650 51.6512 0.2156 'International Tables Vol C 4.2.6.8 and 6.1.1.4'
H 0.0000 0.0000 0.4930 10.5109 0.3229 26.1257 0.1402 3.1424 0.0408 57.7998 0.0030 'International Tables Vol C 4.2.6.8 and 6.1.1.4'
N 0.0061 0.0033 12.2126 0.0057 3.1322 9.8933 2.0125 28.9975 1.1663 0.5826 -11.5290 'International Tables Vol C 4.2.6.8 and 6.1.1.4'
O 0.0106 0.0060 3.0485 13.2771 2.2868 5.7011 1.5463 0.3239 0.8670 32.9089 0.2508 'International Tables Vol C 4.2.6.8 and 6.1.1.4'

loop_
_geom_angle_atom_site_label_1
_geom_angle_atom_site_label_2
_geom_angle_atom_site_label_3
_geom_angle
_geom_angle_publ_flag
C2 C1 C6 119.96(16) yes
C2 C1 O1 121.91(17) yes
C6 C1 O1 118.10(16) yes
C1 C2 C3 118.41(16) yes
C1 C2 O2 124.14(16) yes
C3 C2 O2 117.35(16) yes
C2 C3 C4 121.82(16) yes
C2 C3 O3 119.61(15) yes
C4 C3 O3 118.57(15) yes
C3 C4 C5 119.98(16) yes
C3 C4 H41 118.8 no
C5 C4 H41 121.2 no
C4 C5 C6 118.76(16) yes
C4 C5 C7 118.44(15) yes
C6 C5 C7 122.79(16) yes
C1 C6 C5 121.02(16) yes
C1 C6 H61 120.3 no
C5 C6 H61 118.7 no
C5 C7 C8 119.59(16) yes
C5 C7 C12 122.77(16) yes
C8 C7 C12 117.64(16) yes
C7 C8 C9 121.42(16) yes
C7 C8 H81 120.4 no
C9 C8 H81 118.2 no
C8 C9 C10 120.78(16) yes
C8 C9 H91 120.5 no
C10 C9 H91 118.7 no
C9 C10 C11 117.91(16) yes
C9 C10 C13 120.23(15) yes
C11 C10 C13 121.80(15) yes
C10 C11 C12 121.29(16) yes
C10 C11 H111 119.1 no
C12 C11 H111 119.6 no
C7 C12 C11 120.80(16) yes
C7 C12 H121 120.6 no
C11 C12 H121 118.6 no
C10 C13 C14 119.81(16) yes
C10 C13 C18 120.88(16) yes
C14 C13 C18 119.31(16) yes
C13 C14 C15 120.23(16) yes
C13 C14 H141 120.3 no
C15 C14 H141 119.4 no
C14 C15 C16 120.27(15) yes
C14 C15 O15 118.83(16) yes
C16 C15 O15 120.89(15) yes
C15 C16 C17 119.71(15) yes
C15 C16 O16 117.51(15) yes
C17 C16 O16 122.74(16) yes
C16 C17 C18 120.51(16) yes
C16 C17 O17 115.46(15) yes
C18 C17 O17 123.96(16) yes
C13 C18 C17 119.90(16) yes
C13 C18 H181 120.0 no
C17 C18 H181 120.1 no
C22 C21 C26 120.81(16) yes
C22 C21 O21 119.04(15) yes
C26 C21 O21 120.15(16) yes
C21 C22 C23 119.66(15) yes
C21 C22 O22 117.48(15) yes
C23 C22 O22 122.86(16) yes
C22 C23 C24 119.80(16) yes
C22 C23 O23 116.22(15) yes
C24 C23 O23 123.98(16) yes
C23 C24 C25 120.32(16) yes
C23 C24 H241 118.3 no
C25 C24 H241 121.4 no
C24 C25 C26 119.85(15) yes
C24 C25 C27 119.18(15) yes
C26 C25 C27 120.93(16) yes
C25 C26 C21 119.49(16) yes
C25 C26 H261 121.1 no
C21 C26 H261 119.4 no
C25 C27 C28 121.57(16) yes
C25 C27 C32 120.66(16) yes
C28 C27 C32 117.76(15) yes
C27 C28 C29 121.24(16) yes
C27 C28 H281 120.0 no
C29 C28 H281 118.8 no
C28 C29 C30 121.09(16) yes
C28 C29 H291 119.5 no
C30 C29 H291 119.4 no
C29 C30 C31 117.58(15) yes
C29 C30 C33 122.11(16) yes
C31 C30 C33 120.30(16) yes
C30 C31 C32 121.43(17) yes
C30 C31 H311 118.6 no
C32 C31 H311 120.0 no
C27 C32 C31 120.88(16) yes
C27 C32 H321 120.7 no
C31 C32 H321 118.4 no
C30 C33 C34 121.13(15) yes
C30 C33 C38 119.89(15) yes
C34 C33 C38 118.95(16) yes
C33 C34 C35 121.49(16) yes
C33 C34 H341 120.6 no
C35 C34 H341 117.9 no
C34 C35 C36 119.52(16) yes
C34 C35 O35 117.85(16) yes
C36 C35 O35 122.61(16) yes
C35 C36 C37 118.51(16) yes
C35 C36 O36 125.87(16) yes
C37 C36 O36 115.60(16) yes
C36 C37 C38 122.17(16) yes
C36 C37 O37 118.80(15) yes
C38 C37 O37 119.03(15) yes
C33 C38 C37 119.36(16) yes
C33 C38 H381 120.3 no
C37 C38 H381 120.4 no
C52 N51 C56 111.16(14) yes
C52 N51 C60 105.87(13) yes
C56 N51 C60 111.09(15) yes
C52 N51 C64 111.52(15) yes
C56 N51 C64 105.88(13) yes
C60 N51 C64 111.43(14) yes
N51 C52 C53 116.67(15) yes
N51 C52 H521 108.5 no
C53 C52 H521 107.8 no
N51 C52 H522 106.7 no
C53 C52 H522 109.0 no
H521 C52 H522 107.9 no
C52 C53 C54 110.14(17) yes
C52 C53 H532 110.0 no
C54 C53 H532 106.5 no
C52 C53 H531 110.9 no
C54 C53 H531 109.9 no
H532 C53 H531 109.3 no
C53 C54 C55 113.21(18) yes
C53 C54 H542 110.0 no
C55 C54 H542 107.4 no
C53 C54 H541 107.2 no
C55 C54 H541 109.2 no
H542 C54 H541 109.9 no
C54 C55 H551 112.1 no
C54 C55 H553 110.7 no
H551 C55 H553 107.9 no
C54 C55 H552 110.1 no
H551 C55 H552 109.4 no
H553 C55 H552 106.4 no
N51 C56 C57 114.91(14) yes
N51 C56 H561 105.9 no
C57 C56 H561 108.5 no
N51 C56 H562 105.8 no
C57 C56 H562 111.6 no
H561 C56 H562 109.9 no
C56 C57 C58 110.89(16) yes
C56 C57 H572 109.1 no
C58 C57 H572 111.7 no
C56 C57 H571 110.3 no
C58 C57 H571 107.0 no
H572 C57 H571 107.8 no
C57 C58 C59 113.5(2) yes
C57 C58 H581 105.1 no
C59 C58 H581 109.7 no
C57 C58 H582 109.2 no
C59 C58 H582 109.5 no
H581 C58 H582 109.6 no
C58 C59 H592 108.7 no
C58 C59 H591 109.8 no
H592 C59 H591 109.2 no
C58 C59 H593 111.1 no
H592 C59 H593 109.1 no
H591 C59 H593 108.9 no
N51 C60 C61 117.08(14) yes
N51 C60 H602 106.9 no
C61 C60 H602 107.6 no
N51 C60 H601 106.8 no
C61 C60 H601 108.8 no
H602 C60 H601 109.5 no
C60 C61 C62 108.40(15) yes
C60 C61 H612 110.0 no
C62 C61 H612 108.8 no
C60 C61 H611 108.2 no
C62 C61 H611 111.7 no
H612 C61 H611 109.8 no
C61 C62 C63 112.57(16) yes
C61 C62 H621 109.9 no
C63 C62 H621 108.3 no
C61 C62 H622 106.2 no
C63 C62 H622 110.0 no
H621 C62 H622 109.9 no
C62 C63 H633 111.7 no
C62 C63 H632 108.8 no
H633 C63 H632 110.7 no
C62 C63 H631 110.2 no
H633 C63 H631 108.3 no
H632 C63 H631 107.0 no
N51 C64 C65 116.14(15) yes
N51 C64 H642 106.9 no
C65 C64 H642 108.3 no
N51 C64 H641 106.2 no
C65 C64 H641 107.5 no
H642 C64 H641 111.9 no
C64 C65 C66 109.67(16) yes
C64 C65 H651 109.9 no
C66 C65 H651 107.4 no
C64 C65 H652 110.2 no
C66 C65 H652 109.1 no
H651 C65 H652 110.4 no
C65 C66 C67 111.75(19) yes
C65 C66 H662 107.6 no
C67 C66 H662 110.2 no
C65 C66 H661 110.3 no
C67 C66 H661 108.9 no
H662 C66 H661 108.1 no
C66 C67 H673 112.3 no
C66 C67 H672 110.7 no
H673 C67 H672 107.6 no
C66 C67 H671 109.0 no
H673 C67 H671 107.9 no
H672 C67 H671 109.2 no
C72 N71 C76 110.95(15) yes
C72 N71 C80 107.70(14) yes
C76 N71 C80 109.83(15) yes
C72 N71 C84 110.35(15) yes
C76 N71 C84 107.35(14) yes
C80 N71 C84 110.68(15) yes
N71 C72 C73 114.49(15) yes
N71 C72 H721 109.6 no
C73 C72 H721 108.3 no
N71 C72 H722 108.1 no
C73 C72 H722 110.0 no
H721 C72 H722 106.1 no
C72 C73 C74 109.42(16) yes
C72 C73 H732 110.0 no
C74 C73 H732 107.6 no
C72 C73 H731 111.6 no
C74 C73 H731 108.3 no
H732 C73 H731 109.8 no
C73 C74 C75 112.03(17) yes
C73 C74 H741 110.3 no
C75 C74 H741 108.5 no
C73 C74 H742 109.6 no
C75 C74 H742 109.9 no
H741 C74 H742 106.4 no
C74 C75 H752 109.3 no
C74 C75 H751 108.4 no
H752 C75 H751 110.0 no
C74 C75 H753 108.8 no
H752 C75 H753 108.8 no
H751 C75 H753 111.6 no
N71 C76 C77 114.95(15) yes
N71 C76 H762 106.9 no
C77 C76 H762 108.5 no
N71 C76 H761 106.3 no
C77 C76 H761 109.7 no
H762 C76 H761 110.3 no
C76 C77 C78 109.88(16) yes
C76 C77 H772 108.6 no
C78 C77 H772 108.9 no
C76 C77 H771 110.4 no
C78 C77 H771 109.4 no
H772 C77 H771 109.7 no
C77 C78 C79 111.92(18) yes
C77 C78 H781 108.7 no
C79 C78 H781 110.2 no
C77 C78 H782 109.5 no
C79 C78 H782 108.6 no
H781 C78 H782 107.9 no
C78 C79 H793 110.4 no
C78 C79 H792 109.7 no
H793 C79 H792 108.9 no
C78 C79 H791 111.5 no
H793 C79 H791 107.4 no
H792 C79 H791 108.9 no
N71 C80 C81 114.59(15) yes
N71 C80 H802 105.9 no
C81 C80 H802 110.8 no
N71 C80 H801 106.4 no
C81 C80 H801 109.5 no
H802 C80 H801 109.5 no
C80 C81 C82 110.42(17) yes
C80 C81 H811 109.4 no
C82 C81 H811 108.6 no
C80 C81 H812 109.2 no
C82 C81 H812 109.5 no
H811 C81 H812 109.7 no
C81 C82 C83 112.85(19) yes
C81 C82 H822 110.0 no
C83 C82 H822 110.2 no
C81 C82 H821 108.3 no
C83 C82 H821 107.9 no
H822 C82 H821 107.5 no
C82 C83 H833 110.6 no
C82 C83 H832 108.6 no
H833 C83 H832 109.2 no
C82 C83 H831 111.5 no
H833 C83 H831 109.8 no
H832 C83 H831 107.0 no
N71 C84 C85 115.51(15) yes
N71 C84 H841 106.5 no
C85 C84 H841 110.0 no
N71 C84 H842 105.4 no
C85 C84 H842 110.9 no
H841 C84 H842 108.1 no
C84 C85 C86 110.48(16) yes
C84 C85 H852 109.2 no
C86 C85 H852 109.9 no
C84 C85 H851 107.3 no
C86 C85 H851 109.5 no
H852 C85 H851 110.4 no
C85 C86 C87 112.46(17) yes
C85 C86 H862 108.0 no
C87 C86 H862 109.2 no
C85 C86 H861 109.0 no
C87 C86 H861 110.1 no
H862 C86 H861 108.0 no
C86 C87 H871 110.1 no
C86 C87 H873 109.3 no
H871 C87 H873 109.0 no
C86 C87 H872 109.9 no
H871 C87 H872 109.5 no
H873 C87 H872 109.0 no
C16 O16 H161 109.2 no
C17 O17 H171 105.4 no
C3 O3 H31 107.5 no
C2 O2 H21 111.5 no
C1 O1 H11 106.1 no
C15 O15 H151 107.5 no
C21 O21 H211 108.3 no
C22 O22 H221 109.7 no
C23 O23 H231 112.9 no
C37 O37 H371 106.5 no
C36 O36 H361 108.7 no
C35 O35 H351 114.0 no
O113 N111 O112 121.06(16) yes
O113 N111 O114 119.42(16) yes
O112 N111 O114 119.52(15) yes
O102 N101 O104 119.50(14) yes
O102 N101 O103 121.21(15) yes
O104 N101 O103 119.23(15) yes
O201 C202 C204 120.4(4) yes
O201 C202 C203 124.5(5) yes
C204 C202 C203 115.1(4) yes
C202 C204 H2041 110.2 no
C202 C204 H2042 111.4 no
H2041 C204 H2042 104.9 no
C202 C204 H2043 112.0 no
H2041 C204 H2043 109.3 no
H2042 C204 H2043 108.8 no
C202 C203 H2031 115.4 no
C202 C203 H2032 109.7 no
H2031 C203 H2032 109.8 no
C202 C203 H2033 108.6 no
H2031 C203 H2033 104.3 no
H2032 C203 H2033 108.8 no

loop_
_geom_bond_atom_site_label_1
_geom_bond_atom_site_label_2
_geom_bond_distance
_geom_bond_publ_flag
C1 C2 1.396(3) yes
C1 C6 1.401(3) yes
C1 O1 1.367(2) yes
C2 C3 1.399(2) yes
C2 O2 1.375(2) yes
C3 C4 1.383(2) yes
C3 O3 1.368(2) yes
C4 C5 1.398(3) yes
C4 H41 0.932 no
C5 C6 1.397(2) yes
C5 C7 1.491(2) yes
C6 H61 0.947 no
C7 C8 1.408(3) yes
C7 C12 1.401(3) yes
C8 C9 1.388(2) yes
C8 H81 0.956 no
C9 C10 1.400(2) yes
C9 H91 0.958 no
C10 C11 1.403(2) yes
C10 C13 1.489(2) yes
C11 C12 1.392(2) yes
C11 H111 0.923 no
C12 H121 0.954 no
C13 C14 1.403(2) yes
C13 C18 1.399(3) yes
C14 C15 1.394(2) yes
C14 H141 0.935 no
C15 C16 1.387(2) yes
C15 O15 1.373(2) yes
C16 C17 1.395(2) yes
C16 O16 1.382(2) yes
C17 C18 1.394(2) yes
C17 O17 1.369(2) yes
C18 H181 0.914 no
C21 C22 1.388(2) yes
C21 C26 1.391(2) yes
C21 O21 1.377(2) yes
C22 C23 1.400(2) yes
C22 O22 1.375(2) yes
C23 C24 1.389(2) yes
C23 O23 1.364(2) yes
C24 C25 1.396(2) yes
C24 H241 0.919 no
C25 C26 1.397(2) yes
C25 C27 1.494(2) yes
C26 H261 0.925 no
C27 C28 1.402(2) yes
C27 C32 1.401(3) yes
C28 C29 1.397(2) yes
C28 H281 0.946 no
C29 C30 1.394(3) yes
C29 H291 0.930 no
C30 C31 1.408(2) yes
C30 C33 1.492(2) yes
C31 C32 1.391(2) yes
C31 H311 0.959 no
C32 H321 0.938 no
C33 C34 1.395(2) yes
C33 C38 1.398(2) yes
C34 C35 1.400(2) yes
C34 H341 0.942 no
C35 C36 1.396(3) yes
C35 O35 1.363(2) yes
C36 C37 1.399(2) yes
C36 O36 1.372(2) yes
C37 C38 1.386(2) yes
C37 O37 1.367(2) yes
C38 H381 0.944 no
N51 C52 1.531(2) yes
N51 C56 1.521(2) yes
N51 C60 1.523(2) yes
N51 C64 1.522(2) yes
C52 C53 1.518(3) yes
C52 H521 0.974 no
C52 H522 0.967 no
C53 C54 1.522(3) yes
C53 H532 0.985 no
C53 H531 0.963 no
C54 C55 1.511(3) yes
C54 H542 0.969 no
C54 H541 0.966 no
C55 H551 0.978 no
C55 H553 0.970 no
C55 H552 0.965 no
C56 C57 1.525(3) yes
C56 H561 0.952 no
C56 H562 0.960 no
C57 C58 1.534(3) yes
C57 H572 0.974 no
C57 H571 0.950 no
C58 C59 1.517(4) yes
C58 H581 0.974 no
C58 H582 0.955 no
C59 H592 0.976 no
C59 H591 0.968 no
C59 H593 0.981 no
C60 C61 1.525(3) yes
C60 H602 0.974 no
C60 H601 0.963 no
C61 C62 1.536(3) yes
C61 H612 0.966 no
C61 H611 0.958 no
C62 C63 1.520(3) yes
C62 H621 0.946 no
C62 H622 0.962 no
C63 H633 0.989 no
C63 H632 0.965 no
C63 H631 0.956 no
C64 C65 1.522(3) yes
C64 H642 0.969 no
C64 H641 0.964 no
C65 C66 1.528(3) yes
C65 H651 0.967 no
C65 H652 0.954 no
C66 C67 1.530(3) yes
C66 H662 0.965 no
C66 H661 0.957 no
C67 H673 0.956 no
C67 H672 0.961 no
C67 H671 0.965 no
N71 C72 1.530(2) yes
N71 C76 1.524(2) yes
N71 C80 1.525(2) yes
N71 C84 1.524(3) yes
C72 C73 1.527(3) yes
C72 H721 0.972 no
C72 H722 0.970 no
C73 C74 1.528(3) yes
C73 H732 0.986 no
C73 H731 0.973 no
C74 C75 1.527(3) yes
C74 H741 0.992 no
C74 H742 0.965 no
C75 H752 0.945 no
C75 H751 0.960 no
C75 H753 0.952 no
C76 C77 1.519(3) yes
C76 H762 0.973 no
C76 H761 0.976 no
C77 C78 1.536(3) yes
C77 H772 0.975 no
C77 H771 0.952 no
C78 C79 1.520(3) yes
C78 H781 0.975 no
C78 H782 0.956 no
C79 H793 0.975 no
C79 H792 0.963 no
C79 H791 0.954 no
C80 C81 1.529(3) yes
C80 H802 0.957 no
C80 H801 0.942 no
C81 C82 1.521(3) yes
C81 H811 0.980 no
C81 H812 0.951 no
C82 C83 1.522(3) yes
C82 H822 0.977 no
C82 H821 0.984 no
C83 H833 0.968 no
C83 H832 0.973 no
C83 H831 0.975 no
C84 C85 1.518(3) yes
C84 H841 0.965 no
C84 H842 0.961 no
C85 C86 1.521(3) yes
C85 H852 0.980 no
C85 H851 0.952 no
C86 C87 1.523(3) yes
C86 H862 0.940 no
C86 H861 0.945 no
C87 H871 0.971 no
C87 H873 0.985 no
C87 H872 0.964 no
O16 H161 0.812 no
O17 H171 0.807 no
O3 H31 0.818 no
O2 H21 0.821 no
O1 H11 0.798 no
O15 H151 0.820 no
O21 H211 0.832 no
O22 H221 0.818 no
O23 H231 0.819 no
O37 H371 0.812 no
O36 H361 0.808 no
O35 H351 0.833 no
O113 N111 1.253(2) yes
N111 O112 1.244(2) yes
N111 O114 1.256(2) yes
O102 N101 1.237(2) yes
N101 O104 1.271(2) yes
N101 O103 1.2515(19) yes
O201 C202 1.205(5) yes
C202 C204 1.517(6) yes
C202 C203 1.472(5) yes
C204 H2041 0.981 no
C204 H2042 0.984 no
C204 H2043 0.992 no
C203 H2031 0.995 no
C203 H2032 0.973 no
C203 H2033 0.961 no

loop_
_geom_hbond_atom_site_label_D
_geom_hbond_atom_site_label_H
_geom_hbond_atom_site_label_A
_geom_hbond_site_symmetry_A
_geom_hbond_angle_DHA
_geom_hbond_distance_DH
_geom_hbond_distance_HA
_geom_hbond_distance_DA
_geom_hbond_publ_flag
C4 H41 O17 2_547 147.58(5) 0.932 2.540 3.364(3) yes
C18 H181 O104 2_556 156.08(5) 0.914 2.475 3.331(3) yes
C24 H241 O114 . 156.68(6) 0.919 2.431 3.295(3) yes
C63 H631 O102 1_655 159.89(7) 0.956 2.594 3.508(3) yes
C84 H841 O3 2_657 160.04(5) 0.965 2.579 3.501(3) yes
C86 H861 O103 2_656 152.94(6) 0.945 2.459 3.329(3) yes
O17 H171 O103 2_556 162.48(6) 0.807 1.887 2.667(3) yes
O15 H151 O22 1_456 143.31(5) 0.820 2.060 2.761(3) yes
O23 H231 O113 . 169.85(5) 0.819 1.953 2.763(3) yes
O36 H361 N101 2_556 140.80(5) 0.808 2.592 3.259(3) yes
O36 H361 O104 2_556 158.45(6) 0.808 1.894 2.662(3) yes
O2 H21 O112 . 164.22(7) 0.821 1.915 2.715(3) yes
O1 H11 O114 . 151.44(6) 0.798 2.026 2.754(3) yes
O22 H221 O37 2_646 141.39(5) 0.818 1.961 2.649(3) yes
O3 H31 O21 2_646 131.48(5) 0.818 2.094 2.706(3) yes
O35 H351 O102 2_556 166.62(6) 0.833 1.923 2.740(3) yes
O21 H211 O16 1_654 145.75(5) 0.832 2.144 2.871(3) yes
O37 H371 O15 2_557 126.49(5) 0.812 2.199 2.760(3) yes
O16 H161 O3 2_557 142.17(5) 0.812 2.061 2.748(3) yes
